data_4105381
loop_
_publ_author_name
'Eamonn Conrad'
'Neil Burford'
'Robert McDonald'
'Michael J. Ferguson'

_publ_section_title
;
 Phosphinopnictonium Cations: High Yield and General Preparative
 Procedures for New Interpnictogen Frameworks Exploiting As\\rightarrow P
 and Sb\\rightarrow P Coordinate Bonds
;
_journal_name_full 'Journal of the American Chemical Society'
_journal_page_first 17000
_journal_page_last 17008
_journal_paper_doi 10.1021/ja907613c
_journal_volume 131
_journal_year 2009
_chemical_formula_sum 'C48 H40 Al2 Cl8 P2 Sb2'
_chemical_formula_weight 1259.80
_chemical_name_systematic
; 
 ? 
;
_space_group_IT_number 14
_symmetry_cell_setting monoclinic
_symmetry_space_group_name_Hall '-P 2ybc'
_symmetry_space_group_name_H-M 'P 1 21/c 1'
_atom_sites_solution_hydrogens geom
_atom_sites_solution_primary direct
_atom_sites_solution_secondary difmap
_audit_creation_method SHELXL-97
_cell_angle_alpha 90.00
_cell_angle_beta 101.3290(10)
_cell_angle_gamma 90.00
_cell_formula_units_Z 2
_cell_length_a 11.5699(5)
_cell_length_b 10.8660(5)
_cell_length_c 21.0827(9)
_cell_measurement_reflns_used 9906
_cell_measurement_temperature 173(2)
_cell_measurement_theta_max 28.32
_cell_measurement_theta_min 2.39
_cell_volume 2598.8(2)
_computing_cell_refinement 'Bruker SAINT'
_computing_data_collection 'Bruker APEX2'
_computing_data_reduction 'Bruker SAINT'
_computing_molecular_graphics 'Bruker SHELXTL'
_computing_publication_material 'Bruker SHELXTL'
_computing_structure_refinement 'SHELXL-97 (Sheldrick, 2008)'
_computing_structure_solution 'SHELXS-97 (Sheldrick, 2008)'
_diffrn_ambient_temperature 173(2)
_diffrn_measured_fraction_theta_full 0.998
_diffrn_measured_fraction_theta_max 0.998
_diffrn_measurement_device_type 'Bruker APEX-II CCD'
_diffrn_measurement_method '\w scans'
_diffrn_radiation_monochromator graphite
_diffrn_radiation_source 'fine-focus sealed tube'
_diffrn_radiation_type MoK\a
_diffrn_radiation_wavelength 0.71073
_diffrn_reflns_av_R_equivalents 0.0152
_diffrn_reflns_av_sigmaI/netI 0.0124
_diffrn_reflns_limit_h_max 15
_diffrn_reflns_limit_h_min -15
_diffrn_reflns_limit_k_max 14
_diffrn_reflns_limit_k_min -14
_diffrn_reflns_limit_l_max 27
_diffrn_reflns_limit_l_min -26
_diffrn_reflns_number 22170
_diffrn_reflns_theta_full 27.50
_diffrn_reflns_theta_max 27.50
_diffrn_reflns_theta_min 1.80
_exptl_absorpt_coefficient_mu 1.579
_exptl_absorpt_correction_T_max 0.6670
_exptl_absorpt_correction_T_min 0.5801
_exptl_absorpt_correction_type multi-scan
_exptl_absorpt_process_details 'SADABS (Sheldrick, 2008)'
_exptl_crystal_colour orange
_exptl_crystal_density_diffrn 1.610
_exptl_crystal_description block
_exptl_crystal_F_000 1244
_exptl_crystal_size_max 0.37
_exptl_crystal_size_mid 0.28
_exptl_crystal_size_min 0.26
_refine_diff_density_max 1.438
_refine_diff_density_min -1.029
_refine_diff_density_rms 0.069
_refine_ls_extinction_method none
_refine_ls_goodness_of_fit_ref 1.044
_refine_ls_hydrogen_treatment constr
_refine_ls_matrix_type full
_refine_ls_number_parameters 280
_refine_ls_number_reflns 5950
_refine_ls_number_restraints 0
_refine_ls_restrained_S_all 1.044
_refine_ls_R_factor_all 0.0260
_refine_ls_R_factor_gt 0.0232
_refine_ls_shift/su_max 0.001
_refine_ls_shift/su_mean 0.000
_refine_ls_structure_factor_coef Fsqd
_refine_ls_weighting_details 'calc w=1/[\s^2^(Fo^2^)+(0.0328P)^2^+2.2482P] where P=(Fo^2^+2Fc^2^)/3'
_refine_ls_weighting_scheme calc
_refine_ls_wR_factor_gt 0.0596
_refine_ls_wR_factor_ref 0.0620
_reflns_number_gt 5500
_reflns_number_total 5950
_reflns_threshold_expression >2sigma(I)
_cod_data_source_file ja907613c_si_007.cif
_cod_data_source_block dal08c6
_cod_database_code 4105381

loop_
_symmetry_equiv_pos_as_xyz
'x, y, z'
'-x, y+1/2, -z+1/2'
'-x, -y, -z'
'x, -y-1/2, z-1/2'

loop_
_atom_site_label
_atom_site_type_symbol
_atom_site_fract_x
_atom_site_fract_y
_atom_site_fract_z
_atom_site_U_iso_or_equiv
_atom_site_adp_type
_atom_site_occupancy
_atom_site_symmetry_multiplicity
_atom_site_calc_flag
_atom_site_refinement_flags
Sb Sb 0.242256(11) 0.446685(12) 0.006865(6) 0.02347(5) Uani 1 1 d .
P P 0.03297(4) 0.41038(5) 0.02262(2) 0.02523(10) Uani 1 1 d .
C11 C 0.30834(17) 0.30217(18) -0.04190(9) 0.0256(4) Uani 1 1 d .
C12 C 0.24755(19) 0.2640(2) -0.10233(10) 0.0325(4) Uani 1 1 d .
H12 H 0.1744 0.3009 -0.1212 0.039 Uiso 1 1 calc R
C13 C 0.2952(2) 0.1715(2) -0.13460(12) 0.0397(5) Uani 1 1 d .
H13 H 0.2547 0.1451 -0.1760 0.048 Uiso 1 1 calc R
C14 C 0.4009(2) 0.1178(2) -0.10688(13) 0.0398(5) Uani 1 1 d .
H14 H 0.4331 0.0550 -0.1295 0.048 Uiso 1 1 calc R
C15 C 0.4604(2) 0.1546(2) -0.04648(12) 0.0362(5) Uani 1 1 d .
H15 H 0.5328 0.1163 -0.0276 0.043 Uiso 1 1 calc R
C16 C 0.41455(18) 0.24742(19) -0.01340(10) 0.0300(4) Uani 1 1 d .
H16 H 0.4552 0.2731 0.0281 0.036 Uiso 1 1 calc R
C21 C 0.35062(17) 0.46419(18) 0.09875(9) 0.0252(4) Uani 1 1 d .
C22 C 0.42226(18) 0.56674(19) 0.11251(11) 0.0300(4) Uani 1 1 d .
H22 H 0.4241 0.6274 0.0803 0.036 Uiso 1 1 calc R
C23 C 0.4911(2) 0.5798(2) 0.17376(12) 0.0375(5) Uani 1 1 d .
H23 H 0.5412 0.6493 0.1836 0.045 Uiso 1 1 calc R
C24 C 0.4871(2) 0.4919(3) 0.22061(11) 0.0413(5) Uani 1 1 d .
H24 H 0.5340 0.5015 0.2627 0.050 Uiso 1 1 calc R
C25 C 0.4151(2) 0.3900(2) 0.20661(11) 0.0422(5) Uani 1 1 d .
H25 H 0.4131 0.3298 0.2390 0.051 Uiso 1 1 calc R
C26 C 0.3459(2) 0.3753(2) 0.14565(11) 0.0343(5) Uani 1 1 d .
H26 H 0.2959 0.3056 0.1360 0.041 Uiso 1 1 calc R
C31 C 0.25802(17) 0.60588(19) -0.04796(10) 0.0272(4) Uani 1 1 d .
C32 C 0.23524(19) 0.7223(2) -0.02539(11) 0.0325(4) Uani 1 1 d .
H32 H 0.2164 0.7316 0.0162 0.039 Uiso 1 1 calc R
C33 C 0.2403(2) 0.8240(2) -0.06418(12) 0.0408(5) Uani 1 1 d .
H33 H 0.2249 0.9036 -0.0492 0.049 Uiso 1 1 calc R
C34 C 0.2679(2) 0.8100(2) -0.12498(12) 0.0431(6) Uani 1 1 d .
H34 H 0.2714 0.8804 -0.1513 0.052 Uiso 1 1 calc R
C35 C 0.2904(2) 0.6950(2) -0.14756(11) 0.0416(5) Uani 1 1 d .
H35 H 0.3092 0.6864 -0.1892 0.050 Uiso 1 1 calc R
C36 C 0.2855(2) 0.5915(2) -0.10926(11) 0.0330(4) Uani 1 1 d .
H36 H 0.3007 0.5121 -0.1246 0.040 Uiso 1 1 calc R
C41 C 0.05218(17) 0.45653(19) 0.10741(9) 0.0266(4) Uani 1 1 d .
C42 C 0.0852(2) 0.5740(2) 0.13083(11) 0.0339(5) Uani 1 1 d .
H42 H 0.1010 0.6362 0.1021 0.041 Uiso 1 1 calc R
C43 C 0.0950(2) 0.6001(2) 0.19627(11) 0.0408(5) Uani 1 1 d .
H43 H 0.1180 0.6800 0.2123 0.049 Uiso 1 1 calc R
C44 C 0.0712(2) 0.5092(3) 0.23793(11) 0.0411(5) Uani 1 1 d .
H44 H 0.0765 0.5272 0.2825 0.049 Uiso 1 1 calc R
C45 C 0.0398(2) 0.3928(3) 0.21505(11) 0.0415(5) Uani 1 1 d .
H45 H 0.0244 0.3308 0.2441 0.050 Uiso 1 1 calc R
C46 C 0.03042(19) 0.3653(2) 0.14997(10) 0.0336(4) Uani 1 1 d .
H46 H 0.0093 0.2847 0.1345 0.040 Uiso 1 1 calc R
Cl1 Cl 0.20532(5) 0.09793(5) 0.22213(3) 0.03881(12) Uani 1 1 d .
Cl2 Cl 0.00603(5) -0.08278(7) 0.11179(3) 0.04703(15) Uani 1 1 d .
Cl3 Cl 0.30035(6) -0.15869(7) 0.14952(4) 0.0629(2) Uani 1 1 d .
Cl4 Cl 0.20792(11) 0.10360(9) 0.05774(4) 0.0877(4) Uani 1 1 d .
Al Al 0.17888(6) -0.00920(6) 0.13548(3) 0.03139(14) Uani 1 1 d .

loop_
_atom_site_aniso_label
_atom_site_aniso_U_11
_atom_site_aniso_U_22
_atom_site_aniso_U_33
_atom_site_aniso_U_23
_atom_site_aniso_U_13
_atom_site_aniso_U_12
Sb 0.02259(7) 0.02641(8) 0.02134(7) 0.00018(4) 0.00417(5) 0.00015(4)
P 0.0243(2) 0.0279(2) 0.0233(2) 0.00117(19) 0.00418(18) -0.00043(19)
C11 0.0275(9) 0.0235(9) 0.0271(9) 0.0003(7) 0.0089(7) -0.0031(7)
C12 0.0298(10) 0.0351(11) 0.0323(10) -0.0027(9) 0.0054(8) -0.0042(8)
C13 0.0431(12) 0.0394(12) 0.0375(12) -0.0138(10) 0.0100(10) -0.0104(10)
C14 0.0417(12) 0.0301(11) 0.0525(14) -0.0100(10) 0.0212(11) -0.0045(9)
C15 0.0308(11) 0.0302(11) 0.0493(13) 0.0026(9) 0.0126(9) 0.0020(8)
C16 0.0280(10) 0.0308(10) 0.0314(10) 0.0034(8) 0.0064(8) -0.0014(8)
C21 0.0233(9) 0.0289(10) 0.0228(9) -0.0001(7) 0.0033(7) 0.0012(7)
C22 0.0269(10) 0.0305(10) 0.0320(10) 0.0031(8) 0.0045(8) -0.0022(8)
C23 0.0322(11) 0.0375(12) 0.0394(12) -0.0043(10) -0.0012(9) -0.0079(9)
C24 0.0365(12) 0.0540(15) 0.0292(11) -0.0013(10) -0.0040(9) 0.0003(11)
C25 0.0451(13) 0.0473(14) 0.0311(11) 0.0131(10) 0.0000(9) -0.0029(11)
C26 0.0358(11) 0.0310(11) 0.0342(11) 0.0054(9) 0.0018(9) -0.0061(9)
C31 0.0240(9) 0.0300(10) 0.0267(9) 0.0029(8) 0.0027(7) -0.0009(7)
C32 0.0312(10) 0.0335(11) 0.0306(10) -0.0029(8) 0.0010(8) -0.0016(8)
C33 0.0416(12) 0.0271(11) 0.0488(13) -0.0008(10) -0.0029(10) -0.0017(9)
C34 0.0470(13) 0.0358(12) 0.0427(13) 0.0136(10) -0.0005(10) -0.0069(10)
C35 0.0470(13) 0.0459(13) 0.0325(11) 0.0092(10) 0.0094(10) -0.0030(11)
C36 0.0363(11) 0.0329(11) 0.0310(10) 0.0025(9) 0.0097(9) 0.0016(9)
C41 0.0237(9) 0.0342(10) 0.0221(9) 0.0021(7) 0.0052(7) 0.0029(7)
C42 0.0403(12) 0.0347(11) 0.0272(10) 0.0019(8) 0.0081(9) 0.0025(9)
C43 0.0488(13) 0.0418(13) 0.0324(11) -0.0058(10) 0.0093(10) 0.0034(11)
C44 0.0407(12) 0.0606(16) 0.0230(10) -0.0008(10) 0.0084(9) 0.0033(11)
C45 0.0394(12) 0.0562(15) 0.0291(11) 0.0122(10) 0.0073(9) -0.0031(11)
C46 0.0307(10) 0.0390(12) 0.0309(10) 0.0055(9) 0.0054(8) -0.0024(9)
Cl1 0.0431(3) 0.0390(3) 0.0330(3) -0.0095(2) 0.0043(2) 0.0015(2)
Cl2 0.0350(3) 0.0583(4) 0.0459(3) -0.0090(3) 0.0033(2) -0.0101(3)
Cl3 0.0422(3) 0.0604(4) 0.0820(5) -0.0352(4) 0.0018(3) 0.0116(3)
Cl4 0.1516(10) 0.0758(6) 0.0409(4) -0.0018(4) 0.0316(5) -0.0639(6)
Al 0.0351(3) 0.0323(3) 0.0283(3) -0.0036(3) 0.0099(3) -0.0077(3)

loop_
_atom_type_symbol
_atom_type_description
_atom_type_scat_dispersion_real
_atom_type_scat_dispersion_imag
_atom_type_scat_source
C C 0.0033 0.0016 'International Tables Vol C Tables 4.2.6.8 and 6.1.1.4'
H H 0.0000 0.0000 'International Tables Vol C Tables 4.2.6.8 and 6.1.1.4'
Al Al 0.0645 0.0514 'International Tables Vol C Tables 4.2.6.8 and 6.1.1.4'
P P 0.1023 0.0942 'International Tables Vol C Tables 4.2.6.8 and 6.1.1.4'
Cl Cl 0.1484 0.1585 'International Tables Vol C Tables 4.2.6.8 and 6.1.1.4'
Sb Sb -0.5866 1.5461 'International Tables Vol C Tables 4.2.6.8 and 6.1.1.4'

loop_
_geom_angle_atom_site_label_1
_geom_angle_atom_site_label_2
_geom_angle_atom_site_label_3
_geom_angle
_geom_angle_site_symmetry_1
_geom_angle_site_symmetry_3
C21 Sb C11 108.09(8) . .
C21 Sb C31 109.35(8) . .
C11 Sb C31 105.42(8) . .
C21 Sb P 107.79(5) . .
C11 Sb P 113.32(5) . .
C31 Sb P 112.75(5) . .
C41 P P 98.28(7) . 3_565
C41 P Sb 98.60(7) . .
P P Sb 93.62(3) 3_565 .
C16 C11 C12 120.84(19) . .
C16 C11 Sb 118.93(15) . .
C12 C11 Sb 120.21(15) . .
C13 C12 C11 119.1(2) . .
C14 C13 C12 120.3(2) . .
C13 C14 C15 120.6(2) . .
C14 C15 C16 120.1(2) . .
C15 C16 C11 119.1(2) . .
C22 C21 C26 121.03(19) . .
C22 C21 Sb 119.38(15) . .
C26 C21 Sb 119.54(15) . .
C23 C22 C21 119.2(2) . .
C24 C23 C22 120.1(2) . .
C23 C24 C25 120.3(2) . .
C24 C25 C26 120.4(2) . .
C25 C26 C21 118.9(2) . .
C32 C31 C36 120.6(2) . .
C32 C31 Sb 120.97(15) . .
C36 C31 Sb 118.35(16) . .
C33 C32 C31 119.3(2) . .
C32 C33 C34 120.2(2) . .
C35 C34 C33 120.7(2) . .
C34 C35 C36 120.0(2) . .
C35 C36 C31 119.3(2) . .
C46 C41 C42 119.65(19) . .
C46 C41 P 115.61(16) . .
C42 C41 P 124.74(16) . .
C43 C42 C41 120.1(2) . .
C44 C43 C42 119.7(2) . .
C45 C44 C43 120.3(2) . .
C44 C45 C46 120.6(2) . .
C45 C46 C41 119.7(2) . .
Cl2 Al Cl4 108.69(5) . .
Cl2 Al Cl3 108.13(4) . .
Cl4 Al Cl3 110.30(5) . .
Cl2 Al Cl1 112.13(4) . .
Cl4 Al Cl1 109.11(4) . .
Cl3 Al Cl1 108.47(4) . .

loop_
_geom_bond_atom_site_label_1
_geom_bond_atom_site_label_2
_geom_bond_distance
_geom_bond_site_symmetry_2
Sb C21 2.0991(19) .
Sb C11 2.1015(19) .
Sb C31 2.108(2) .
Sb P 2.5387(5) .
P C41 1.828(2) .
P P 2.2357(10) 3_565
C11 C16 1.391(3) .
C11 C12 1.392(3) .
C12 C13 1.387(3) .
C13 C14 1.377(4) .
C14 C15 1.383(3) .
C15 C16 1.389(3) .
C21 C22 1.385(3) .
C21 C26 1.391(3) .
C22 C23 1.385(3) .
C23 C24 1.381(4) .
C24 C25 1.382(4) .
C25 C26 1.384(3) .
C31 C32 1.395(3) .
C31 C36 1.399(3) .
C32 C33 1.383(3) .
C33 C34 1.389(4) .
C34 C35 1.381(4) .
C35 C36 1.391(3) .
C41 C46 1.393(3) .
C41 C42 1.394(3) .
C42 C43 1.391(3) .
C43 C44 1.385(4) .
C44 C45 1.376(4) .
C45 C46 1.387(3) .
Cl1 Al 2.1369(8) .
Cl2 Al 2.1203(9) .
Cl3 Al 2.1302(10) .
Cl4 Al 2.1255(10) .

loop_
_geom_torsion_atom_site_label_1
_geom_torsion_atom_site_label_2
_geom_torsion_atom_site_label_3
_geom_torsion_atom_site_label_4
_geom_torsion
_geom_torsion_site_symmetry_1
_geom_torsion_site_symmetry_4
C21 Sb P C41 15.11(9) . .
C11 Sb P C41 134.67(9) . .
C31 Sb P C41 -105.67(9) . .
C21 Sb P P 114.05(6) . 3_565
C11 Sb P P -126.39(6) . 3_565
C31 Sb P P -6.73(7) . 3_565
C21 Sb C11 C16 -6.39(17) . .
C31 Sb C11 C16 110.46(16) . .
P Sb C11 C16 -125.78(14) . .
C21 Sb C11 C12 174.92(16) . .
C31 Sb C11 C12 -68.24(17) . .
P Sb C11 C12 55.52(17) . .
C16 C11 C12 C13 -1.0(3) . .
Sb C11 C12 C13 177.65(16) . .
C11 C12 C13 C14 0.4(3) . .
C12 C13 C14 C15 0.5(4) . .
C13 C14 C15 C16 -0.7(3) . .
C14 C15 C16 C11 0.1(3) . .
C12 C11 C16 C15 0.8(3) . .
Sb C11 C16 C15 -177.91(15) . .
C11 Sb C21 C22 110.57(16) . .
C31 Sb C21 C22 -3.70(18) . .
P Sb C21 C22 -126.59(15) . .
C11 Sb C21 C26 -72.02(18) . .
C31 Sb C21 C26 173.71(16) . .
P Sb C21 C26 50.82(17) . .
C26 C21 C22 C23 0.8(3) . .
Sb C21 C22 C23 178.15(17) . .
C21 C22 C23 C24 -0.7(4) . .
C22 C23 C24 C25 0.5(4) . .
C23 C24 C25 C26 -0.3(4) . .
C24 C25 C26 C21 0.4(4) . .
C22 C21 C26 C25 -0.6(3) . .
Sb C21 C26 C25 -177.99(18) . .
C21 Sb C31 C32 -56.30(18) . .
C11 Sb C31 C32 -172.29(16) . .
P Sb C31 C32 63.59(17) . .
C21 Sb C31 C36 127.22(16) . .
C11 Sb C31 C36 11.23(18) . .
P Sb C31 C36 -112.90(16) . .
C36 C31 C32 C33 -0.1(3) . .
Sb C31 C32 C33 -176.55(16) . .
C31 C32 C33 C34 -0.1(3) . .
C32 C33 C34 C35 0.1(4) . .
C33 C34 C35 C36 0.0(4) . .
C34 C35 C36 C31 -0.1(4) . .
C32 C31 C36 C35 0.2(3) . .
Sb C31 C36 C35 176.74(17) . .
P P C41 C46 146.35(15) 3_565 .
Sb P C41 C46 -118.69(15) . .
P P C41 C42 -33.08(19) 3_565 .
Sb P C41 C42 61.89(19) . .
C46 C41 C42 C43 -0.7(3) . .
P C41 C42 C43 178.70(18) . .
C41 C42 C43 C44 -0.4(4) . .
C42 C43 C44 C45 1.1(4) . .
C43 C44 C45 C46 -0.6(4) . .
C44 C45 C46 C41 -0.5(4) . .
C42 C41 C46 C45 1.1(3) . .
P C41 C46 C45 -178.32(18) . .
